data_2229073
loop_
_publ_author_name
'Duangthongyou, Tanwawan'
'Makarasen, Arthit'
'Techasakul, Supanna'
'Chimnoi, Nitirat'
'Siripaisarnpipat, Sutatip'

_publ_section_title
;
 ({-})-Crebanine
;
_journal_coeditor_code HG2768
_journal_issue 2
_journal_name_full 'Acta Crystallographica Section E'
_journal_page_first o402
_journal_paper_doi 10.1107/S1600536811001231
_journal_volume 67
_journal_year 2011
_chemical_formula_iupac 'C20 H21 N O4'
_chemical_formula_moiety 'C20 H21 N O4'
_chemical_formula_sum 'C20 H21 N O4'
_chemical_formula_weight 339.38
_chemical_name_common
;
(-)-Crebanine
;
_chemical_name_systematic
;
9,10-dimethoxy-7-methyl-6,7,7a,8-tetrahydro-5<i>H</i>-
benzo[<i>g</i>][1,3]benzodioxolo[6,5,4-<i>de</i>]quinoline
;
_space_group_IT_number 19
_symmetry_cell_setting orthorhombic
_symmetry_space_group_name_Hall 'P 2ac 2ab'
_symmetry_space_group_name_H-M 'P 21 21 21'
_audit_creation_method 'WinGX routine CIF_UPDATE'
_cell_angle_alpha 90
_cell_angle_beta 90
_cell_angle_gamma 90
_cell_formula_units_Z 8
_cell_length_a 4.4029(3)
_cell_length_b 20.5847(15)
_cell_length_c 39.612(3)
_cell_measurement_reflns_used 254
_cell_measurement_temperature 298(2)
_cell_measurement_theta_max 35
_cell_measurement_theta_min 25
_cell_volume 3590.1(4)
_computing_cell_refinement 'SAINT (Bruker, 2002)'
_computing_data_collection 'SMART (Bruker, 2002)'
_computing_data_reduction 'SAINT (Bruker, 2002)'
_computing_molecular_graphics 'ORTEP-3 (Farrugia, 1997)'
_computing_publication_material 'SHELXL97 (Sheldrick, 2008)'
_computing_structure_refinement 'SHELXL97 (Sheldrick, 2008)'
_computing_structure_solution 'SHELXS97 (Sheldrick, 2008)'
_diffrn_ambient_temperature 298(2)
_diffrn_measured_fraction_theta_full 0.977
_diffrn_measured_fraction_theta_max 0.977
_diffrn_measurement_device_type 'Bruker SMART CCD area-detector'
_diffrn_measurement_method '\f and \w'
_diffrn_radiation_monochromator graphite
_diffrn_radiation_source 'Mo K\a'
_diffrn_radiation_type MoK\a
_diffrn_radiation_wavelength 0.71073
_diffrn_reflns_av_R_equivalents 0.0707
_diffrn_reflns_limit_h_max 5
_diffrn_reflns_limit_h_min -5
_diffrn_reflns_limit_k_max 26
_diffrn_reflns_limit_k_min -26
_diffrn_reflns_limit_l_max 52
_diffrn_reflns_limit_l_min -51
_diffrn_reflns_number 31211
_diffrn_reflns_theta_full 28.28
_diffrn_reflns_theta_max 28.28
_diffrn_reflns_theta_min 1.43
_exptl_absorpt_coefficient_mu 0.088
_exptl_absorpt_correction_type none
_exptl_crystal_colour colorless
_exptl_crystal_density_diffrn 1.256
_exptl_crystal_density_method 'not measured'
_exptl_crystal_description needle
_exptl_crystal_F_000 1440
_exptl_crystal_size_max 0.22
_exptl_crystal_size_mid 0.16
_exptl_crystal_size_min 0.12
_refine_diff_density_max 0.55
_refine_diff_density_min -0.251
_refine_ls_extinction_coef 0.0011(10)
_refine_ls_extinction_expression Fc^*^=kFc[1+0.001xFc^2^\l^3^/sin(2\q)]^-1/4^
_refine_ls_extinction_method 'SHELXL97 (Sheldrick, 2008)'
_refine_ls_goodness_of_fit_ref 1.2
_refine_ls_hydrogen_treatment constr
_refine_ls_matrix_type full
_refine_ls_number_parameters 453
_refine_ls_number_reflns 5054
_refine_ls_number_restraints 0
_refine_ls_restrained_S_all 1.2
_refine_ls_R_factor_gt 0.105
_refine_ls_shift/su_max 0
_refine_ls_structure_factor_coef Fsqd
_refine_ls_weighting_details 'calc w=1/[\s^2^(Fo^2^)+(0.1020P)^2^+1.8904P] where P=(Fo^2^+2Fc^2^)/3'
_refine_ls_weighting_scheme calc
_refine_ls_wR_factor_ref 0.2493
_reflns_number_gt 3592
_reflns_number_total 5054
_reflns_threshold_expression I>2sigma(I)
_cod_data_source_file hg2768.cif
_cod_data_source_block I
_cod_original_cell_volume 3590.2(4)
_cod_database_code 2229073
_cod_database_fobs_code 2229073

loop_
_symmetry_equiv_pos_as_xyz
'x, y, z'
'-x+1/2, -y, z+1/2'
'-x, y+1/2, -z+1/2'
'x+1/2, -y+1/2, -z'

loop_
_atom_site_type_symbol
_atom_site_label
_atom_site_fract_x
_atom_site_fract_y
_atom_site_fract_z
_atom_site_U_iso_or_equiv
_atom_site_adp_type
_atom_site_calc_flag
_atom_site_refinement_flags
_atom_site_occupancy
_atom_site_disorder_assembly
_atom_site_disorder_group
O O1 -0.0157(14) -0.29778(18) 0.91783(10) 0.0651(14) Uani d . 1 . .
O O2 0.2100(12) -0.22350(17) 0.88249(9) 0.0559(12) Uani d . 1 . .
O O3 0.4781(12) 0.06920(18) 0.82737(10) 0.0585(12) Uani d . 1 . .
O O4 0.1040(10) 0.09746(18) 0.87877(11) 0.0541(11) Uani d . 1 . .
O O5 0.6133(16) 1.07654(18) 0.71607(10) 0.0742(17) Uani d . 1 . .
O O6 0.4220(18) 1.14827(19) 0.67722(12) 0.089(2) Uani d . 1 . .
O O7 0.9437(13) 0.78611(19) 0.77372(10) 0.0602(13) Uani d . 1 . .
O O8 0.5931(10) 0.75386(17) 0.72165(10) 0.0479(10) Uani d . 1 . .
N N1 -0.2107(12) -0.0207(2) 0.98698(12) 0.0476(12) Uani d . 1 . .
N N2 0.2578(11) 0.8658(2) 0.61320(11) 0.0434(11) Uani d . 1 . .
C C1 0.1036(14) -0.1925(2) 0.91134(12) 0.0401(13) Uani d . 1 . .
C C2 -0.0304(15) -0.2372(2) 0.93191(14) 0.0451(14) Uani d . 1 . .
C C3 -0.1577(16) -0.2198(3) 0.96193(15) 0.0521(16) Uani d . 1 . .
H H3A -0.2482 -0.2506 0.9758 0.062 Uiso calc R 1 . .
C C4 -0.1484(14) -0.1539(3) 0.97130(14) 0.0448(14) Uani d . 1 . .
C C5 -0.2810(18) -0.1329(3) 1.00402(14) 0.0589(17) Uani d . 1 . .
H H5A -0.225 -0.1638 1.0214 0.071 Uiso calc R 1 . .
H H5B -0.5008 -0.1327 1.0022 0.071 Uiso calc R 1 . .
C C6 -0.1727(17) -0.0660(3) 1.01402(15) 0.065(2) Uani d . 1 . .
H H6A -0.2863 -0.0512 1.0335 0.078 Uiso calc R 1 . .
H H6B 0.0402 -0.068 1.0203 0.078 Uiso calc R 1 . .
C C7 -0.0060(13) -0.0364(3) 0.95844(12) 0.0386(12) Uani d . 1 . .
H H7A 0.2024 -0.0261 0.9653 0.046 Uiso calc R 1 . .
C C8 -0.0189(12) -0.1080(2) 0.94904(13) 0.0364(12) Uani d . 1 . .
C C9 0.1075(13) -0.1262(2) 0.91788(12) 0.0349(12) Uani d . 1 . .
C C10 0.173(2) -0.2903(3) 0.88925(18) 0.082(3) Uani d . 1 . .
H H10A 0.3693 -0.3101 0.8935 0.098 Uiso calc R 1 . .
H H10B 0.0819 -0.3117 0.8699 0.098 Uiso calc R 1 . .
C C11 -0.0825(13) 0.0045(2) 0.92741(13) 0.0407(13) Uani d . 1 . .
H H11A -0.292 -0.0029 0.9209 0.049 Uiso calc R 1 . .
H H11B -0.0597 0.0503 0.9328 0.049 Uiso calc R 1 . .
C C12 0.1226(12) -0.0127(2) 0.89867(13) 0.0353(12) Uani d . 1 . .
C C13 0.2230(12) -0.0770(2) 0.89452(12) 0.0320(11) Uani d . 1 . .
C C14 0.4221(14) -0.0913(3) 0.86779(13) 0.0398(13) Uani d . 1 . .
H H14A 0.4952 -0.1333 0.8652 0.048 Uiso calc R 1 . .
C C15 0.5107(15) -0.0432(3) 0.84522(13) 0.0444(14) Uani d . 1 . .
H H15A 0.6409 -0.0535 0.8275 0.053 Uiso calc R 1 . .
C C16 0.4091(14) 0.0190(2) 0.84870(13) 0.0387(13) Uani d . 1 . .
C C17 0.2161(13) 0.0345(2) 0.87532(14) 0.0389(12) Uani d . 1 . .
C C18 -0.158(2) 0.0464(3) 0.99844(17) 0.077(2) Uani d . 1 . .
H H18A -0.2857 0.0555 1.0175 0.115 Uiso calc R 1 . .
H H18B -0.2052 0.076 0.9805 0.115 Uiso calc R 1 . .
H H18C 0.0509 0.0514 1.0048 0.115 Uiso calc R 1 . .
C C19 0.674(2) 0.0563(3) 0.80014(17) 0.070(2) Uani d . 1 . .
H H19A 0.7034 0.0953 0.7872 0.105 Uiso calc R 1 . .
H H19B 0.5868 0.0234 0.786 0.105 Uiso calc R 1 . .
H H19C 0.8666 0.0415 0.8086 0.105 Uiso calc R 1 . .
C C20 0.319(2) 0.1428(3) 0.8904(2) 0.083(2) Uani d . 1 . .
H H20A 0.226 0.1849 0.8921 0.124 Uiso calc R 1 . .
H H20B 0.4864 0.1448 0.8749 0.124 Uiso calc R 1 . .
H H20C 0.3915 0.1298 0.9123 0.124 Uiso calc R 1 . .
C C21 0.5342(18) 1.0426(3) 0.68717(13) 0.0518(16) Uani d . 1 . .
C C22 0.413(2) 1.0858(3) 0.66409(16) 0.064(2) Uani d . 1 . .
C C23 0.3093(19) 1.0661(3) 0.63356(16) 0.0607(19) Uani d . 1 . .
H H23A 0.2322 1.0957 0.618 0.073 Uiso calc R 1 . .
C C24 0.3227(15) 0.9997(3) 0.62627(14) 0.0482(15) Uani d . 1 . .
C C25 0.2002(17) 0.9756(3) 0.59241(15) 0.0595(18) Uani d . 1 . .
H H25A -0.02 0.976 0.593 0.071 Uiso calc R 1 . .
H H25B 0.2653 1.005 0.5747 0.071 Uiso calc R 1 . .
C C26 0.3056(17) 0.9090(3) 0.58427(13) 0.0528(16) Uani d . 1 . .
H H26A 0.1947 0.8926 0.5649 0.063 Uiso calc R 1 . .
H H26B 0.5197 0.91 0.5785 0.063 Uiso calc R 1 . .
C C27 0.4581(12) 0.8834(2) 0.64149(12) 0.0350(12) Uani d . 1 . .
H H27A 0.6677 0.8731 0.6351 0.042 Uiso calc R 1 . .
C C28 0.4386(13) 0.9565(2) 0.64921(12) 0.0382(13) Uani d . 1 . .
C C29 0.5500(14) 0.9766(2) 0.68092(13) 0.0400(13) Uani d . 1 . .
C C30 0.525(4) 1.1408(3) 0.7099(2) 0.126(5) Uani d . 1 . .
H H30A 0.366 1.153 0.7255 0.152 Uiso calc R 1 . .
H H30B 0.6971 1.1694 0.7136 0.152 Uiso calc R 1 . .
C C31 0.3784(14) 0.8450(2) 0.67290(12) 0.0396(13) Uani d . 1 . .
H H31A 0.1685 0.8532 0.679 0.048 Uiso calc R 1 . .
H H31B 0.4002 0.7989 0.6683 0.048 Uiso calc R 1 . .
C C32 0.5819(13) 0.8637(2) 0.70186(12) 0.0357(12) Uani d . 1 . .
C C33 0.6691(13) 0.9292(2) 0.70569(12) 0.0367(12) Uani d . 1 . .
C C34 0.8646(16) 0.9456(3) 0.73220(13) 0.0463(15) Uani d . 1 . .
H H34A 0.9318 0.9883 0.7343 0.056 Uiso calc R 1 . .
C C35 0.9600(16) 0.8996(3) 0.75542(14) 0.0502(15) Uani d . 1 . .
H H35A 1.0848 0.9116 0.7733 0.06 Uiso calc R 1 . .
C C36 0.8682(15) 0.8351(3) 0.75186(13) 0.0440(14) Uani d . 1 . .
C C37 0.6859(14) 0.8179(2) 0.72494(13) 0.0382(13) Uani d . 1 . .
C C38 0.310(2) 0.7977(3) 0.60256(18) 0.075(2) Uani d . 1 . .
H H38A 0.1769 0.7873 0.5841 0.112 Uiso calc R 1 . .
H H38B 0.2695 0.7691 0.6212 0.112 Uiso calc R 1 . .
H H38C 0.5171 0.7926 0.5955 0.112 Uiso calc R 1 . .
C C39 1.115(2) 0.8034(4) 0.80296(16) 0.082(3) Uani d . 1 . .
H H39A 1.1537 0.7652 0.8162 0.123 Uiso calc R 1 . .
H H39B 1.0024 0.8342 0.8162 0.123 Uiso calc R 1 . .
H H39C 1.3046 0.8224 0.7962 0.123 Uiso calc R 1 . .
C C40 0.8261(19) 0.7140(3) 0.7071(2) 0.070(2) Uani d . 1 . .
H H40A 0.7537 0.6701 0.7051 0.105 Uiso calc R 1 . .
H H40B 1.0026 0.7148 0.7213 0.105 Uiso calc R 1 . .
H H40C 0.8778 0.7303 0.6851 0.105 Uiso calc R 1 . .

loop_
_atom_site_aniso_label
_atom_site_aniso_U_11
_atom_site_aniso_U_22
_atom_site_aniso_U_33
_atom_site_aniso_U_12
_atom_site_aniso_U_13
_atom_site_aniso_U_23
O1 0.103(4) 0.039(2) 0.053(2) -0.013(3) 0.001(3) 0.0042(18)
O2 0.095(4) 0.0325(19) 0.040(2) -0.010(2) 0.005(2) -0.0030(16)
O3 0.075(3) 0.043(2) 0.057(2) -0.002(2) 0.012(3) 0.0129(19)
O4 0.054(3) 0.035(2) 0.073(3) 0.007(2) 0.002(2) 0.0077(19)
O5 0.136(5) 0.036(2) 0.051(2) 0.011(3) 0.000(3) -0.0004(19)
O6 0.167(6) 0.036(2) 0.064(3) 0.024(3) -0.002(4) 0.006(2)
O7 0.089(4) 0.046(2) 0.045(2) 0.012(3) -0.012(3) 0.0082(18)
O8 0.049(2) 0.036(2) 0.059(2) -0.0048(19) 0.004(2) 0.0129(17)
N1 0.045(3) 0.053(3) 0.045(3) 0.009(2) 0.001(2) -0.010(2)
N2 0.042(3) 0.044(2) 0.044(3) -0.002(2) -0.003(2) 0.002(2)
C1 0.050(3) 0.038(3) 0.032(3) -0.011(3) -0.008(3) 0.001(2)
C2 0.059(4) 0.035(3) 0.042(3) -0.005(3) -0.009(3) 0.003(2)
C3 0.057(4) 0.051(3) 0.048(3) -0.003(3) -0.004(3) 0.023(3)
C4 0.041(3) 0.046(3) 0.047(3) 0.000(3) -0.005(3) 0.008(2)
C5 0.065(4) 0.068(4) 0.044(3) 0.005(4) 0.010(3) 0.008(3)
C6 0.057(4) 0.099(5) 0.038(3) 0.017(4) 0.008(3) -0.003(3)
C7 0.029(3) 0.049(3) 0.038(3) 0.005(3) -0.004(2) -0.006(2)
C8 0.030(3) 0.039(3) 0.040(3) -0.001(2) -0.010(2) 0.000(2)
C9 0.039(3) 0.036(3) 0.030(2) -0.003(2) -0.008(2) 0.001(2)
C10 0.139(8) 0.034(3) 0.072(5) -0.025(5) 0.013(6) -0.007(3)
C11 0.036(3) 0.037(3) 0.048(3) 0.005(2) 0.003(3) 0.001(2)
C12 0.031(3) 0.036(3) 0.039(3) -0.003(2) -0.007(2) -0.001(2)
C13 0.033(3) 0.030(2) 0.033(2) -0.009(2) -0.006(2) 0.000(2)
C14 0.045(3) 0.034(3) 0.040(3) -0.004(3) -0.002(3) -0.001(2)
C15 0.052(4) 0.048(3) 0.033(3) -0.004(3) 0.002(3) 0.000(2)
C16 0.053(3) 0.028(2) 0.035(3) -0.004(3) -0.007(3) 0.004(2)
C17 0.039(3) 0.030(3) 0.047(3) 0.001(2) -0.009(3) 0.002(2)
C18 0.094(6) 0.076(5) 0.061(4) 0.008(5) 0.016(4) -0.029(4)
C19 0.085(5) 0.064(4) 0.061(4) 0.001(4) 0.019(4) 0.022(3)
C20 0.081(6) 0.044(4) 0.123(7) -0.002(4) 0.005(6) -0.018(4)
C21 0.079(5) 0.041(3) 0.035(3) 0.008(3) 0.011(3) 0.006(2)
C22 0.097(6) 0.038(3) 0.057(4) 0.018(4) 0.014(4) 0.010(3)
C23 0.083(5) 0.048(4) 0.051(4) 0.020(4) 0.002(4) 0.023(3)
C24 0.057(4) 0.047(3) 0.040(3) 0.003(3) 0.005(3) 0.008(3)
C25 0.061(4) 0.065(4) 0.053(4) 0.000(4) -0.008(3) 0.020(3)
C26 0.061(4) 0.061(4) 0.037(3) 0.003(3) -0.006(3) 0.005(3)
C27 0.029(3) 0.038(3) 0.038(3) 0.006(2) 0.000(2) 0.001(2)
C28 0.044(3) 0.038(3) 0.033(3) 0.002(3) 0.012(3) 0.012(2)
C29 0.044(3) 0.033(3) 0.043(3) 0.005(3) 0.010(3) 0.007(2)
C30 0.262(16) 0.037(4) 0.079(5) 0.022(7) -0.040(9) -0.004(4)
C31 0.042(3) 0.037(3) 0.040(3) 0.001(3) 0.001(3) 0.007(2)
C32 0.036(3) 0.035(3) 0.036(3) 0.002(2) 0.009(2) 0.000(2)
C33 0.045(3) 0.035(3) 0.030(3) 0.006(3) 0.010(2) 0.004(2)
C34 0.062(4) 0.036(3) 0.041(3) 0.001(3) 0.000(3) -0.002(2)
C35 0.058(4) 0.052(3) 0.041(3) 0.006(3) -0.006(3) -0.005(3)
C36 0.056(4) 0.041(3) 0.035(3) 0.010(3) 0.003(3) 0.004(2)
C37 0.049(3) 0.030(3) 0.036(3) 0.001(2) 0.012(3) 0.006(2)
C38 0.094(6) 0.065(4) 0.067(4) -0.005(5) -0.020(5) -0.012(3)
C39 0.119(7) 0.074(5) 0.052(4) 0.034(5) -0.026(5) 0.004(3)
C40 0.071(5) 0.043(3) 0.095(5) 0.000(4) 0.004(5) -0.001(3)

loop_
_atom_type_symbol
_atom_type_description
_atom_type_scat_dispersion_real
_atom_type_scat_dispersion_imag
_atom_type_scat_source
C C 0.0033 0.0016 'International Tables Vol C Tables 4.2.6.8 and 6.1.1.4'
H H 0 0 'International Tables Vol C Tables 4.2.6.8 and 6.1.1.4'
O O 0.0106 0.006 'International Tables Vol C Tables 4.2.6.8 and 6.1.1.4'
N N 0.0061 0.0033 'International Tables Vol C Tables 4.2.6.8 and 6.1.1.4'

loop_
_geom_angle_atom_site_label_1
_geom_angle_atom_site_label_2
_geom_angle_atom_site_label_3
_geom_angle_site_symmetry_1
_geom_angle_site_symmetry_3
_geom_angle
_geom_angle_publ_flag
C2 O1 C10 . . 104.8(4) ?
C1 O2 C10 . . 104.6(5) ?
C16 O3 C19 . . 117.8(5) ?
C17 O4 C20 . . 114.3(5) ?
C21 O5 C30 . . 105.2(5) ?
C22 O6 C30 . . 104.9(5) ?
C36 O7 C39 . . 117.2(5) ?
C37 O8 C40 . . 111.8(5) ?
C6 N1 C18 . . 111.2(5) ?
C6 N1 C7 . . 111.0(5) ?
C18 N1 C7 . . 110.1(5) ?
C26 N2 C27 . . 111.1(4) ?
C26 N2 C38 . . 109.2(5) ?
C27 N2 C38 . . 110.9(5) ?
C2 C1 C9 . . 123.8(5) ?
C2 C1 O2 . . 109.1(4) ?
C9 C1 O2 . . 126.9(5) ?
C3 C2 O1 . . 128.0(5) ?
C3 C2 C1 . . 121.5(5) ?
O1 C2 C1 . . 110.5(5) ?
C2 C3 C4 . . 118.2(5) ?
C2 C3 H3A . . 120.9 ?
C4 C3 H3A . . 120.9 ?
C3 C4 C8 . . 119.4(5) ?
C3 C4 C5 . . 120.0(5) ?
C8 C4 C5 . . 120.6(5) ?
C4 C5 C6 . . 111.7(5) ?
C4 C5 H5A . . 109.3 ?
C6 C5 H5A . . 109.3 ?
C4 C5 H5B . . 109.3 ?
C6 C5 H5B . . 109.3 ?
H5A C5 H5B . . 107.9 ?
N1 C6 C5 . . 111.1(5) ?
N1 C6 H6A . . 109.4 ?
C5 C6 H6A . . 109.4 ?
N1 C6 H6B . . 109.4 ?
C5 C6 H6B . . 109.4 ?
H6A C6 H6B . . 108 ?
N1 C7 C8 . . 112.0(5) ?
N1 C7 C11 . . 111.1(4) ?
C8 C7 C11 . . 109.2(4) ?
N1 C7 H7A . . 108.1 ?
C8 C7 H7A . . 108.1 ?
C11 C7 H7A . . 108.1 ?
C9 C8 C4 . . 122.1(5) ?
C9 C8 C7 . . 117.3(5) ?
C4 C8 C7 . . 120.7(5) ?
C1 C9 C8 . . 114.9(5) ?
C1 C9 C13 . . 124.5(5) ?
C8 C9 C13 . . 120.6(4) ?
O2 C10 O1 . . 109.0(5) ?
O2 C10 H10A . . 109.9 ?
O1 C10 H10A . . 109.9 ?
O2 C10 H10B . . 109.9 ?
O1 C10 H10B . . 109.9 ?
H10A C10 H10B . . 108.3 ?
C12 C11 C7 . . 110.4(4) ?
C12 C11 H11A . . 109.6 ?
C7 C11 H11A . . 109.6 ?
C12 C11 H11B . . 109.6 ?
C7 C11 H11B . . 109.6 ?
H11A C11 H11B . . 108.1 ?
C17 C12 C13 . . 118.9(5) ?
C17 C12 C11 . . 121.0(5) ?
C13 C12 C11 . . 120.2(5) ?
C14 C13 C12 . . 118.8(5) ?
C14 C13 C9 . . 123.2(5) ?
C12 C13 C9 . . 118.0(5) ?
C15 C14 C13 . . 120.7(5) ?
C15 C14 H14A . . 119.7 ?
C13 C14 H14A . . 119.7 ?
C16 C15 C14 . . 120.8(5) ?
C16 C15 H15A . . 119.6 ?
C14 C15 H15A . . 119.6 ?
C15 C16 O3 . . 125.0(5) ?
C15 C16 C17 . . 119.6(5) ?
O3 C16 C17 . . 115.4(5) ?
O4 C17 C16 . . 120.3(5) ?
O4 C17 C12 . . 118.4(5) ?
C16 C17 C12 . . 121.3(5) ?
N1 C18 H18A . . 109.5 ?
N1 C18 H18B . . 109.5 ?
H18A C18 H18B . . 109.5 ?
N1 C18 H18C . . 109.5 ?
H18A C18 H18C . . 109.5 ?
H18B C18 H18C . . 109.5 ?
O3 C19 H19A . . 109.5 ?
O3 C19 H19B . . 109.5 ?
H19A C19 H19B . . 109.5 ?
O3 C19 H19C . . 109.5 ?
H19A C19 H19C . . 109.5 ?
H19B C19 H19C . . 109.5 ?
O4 C20 H20A . . 109.5 ?
O4 C20 H20B . . 109.5 ?
H20A C20 H20B . . 109.5 ?
O4 C20 H20C . . 109.5 ?
H20A C20 H20C . . 109.5 ?
H20B C20 H20C . . 109.5 ?
C29 C21 O5 . . 129.1(5) ?
C29 C21 C22 . . 122.2(6) ?
O5 C21 C22 . . 108.6(5) ?
C23 C22 C21 . . 121.9(6) ?
C23 C22 O6 . . 128.4(6) ?
C21 C22 O6 . . 109.7(6) ?
C22 C23 C24 . . 117.5(5) ?
C22 C23 H23A . . 121.3 ?
C24 C23 H23A . . 121.3 ?
C28 C24 C23 . . 120.9(6) ?
C28 C24 C25 . . 120.2(5) ?
C23 C24 C25 . . 118.9(5) ?
C26 C25 C24 . . 112.4(5) ?
C26 C25 H25A . . 109.1 ?
C24 C25 H25A . . 109.1 ?
C26 C25 H25B . . 109.1 ?
C24 C25 H25B . . 109.1 ?
H25A C25 H25B . . 107.9 ?
N2 C26 C25 . . 110.3(5) ?
N2 C26 H26A . . 109.6 ?
C25 C26 H26A . . 109.6 ?
N2 C26 H26B . . 109.6 ?
C25 C26 H26B . . 109.6 ?
H26A C26 H26B . . 108.1 ?
N2 C27 C31 . . 111.0(4) ?
N2 C27 C28 . . 111.1(4) ?
C31 C27 C28 . . 109.5(4) ?
N2 C27 H27A . . 108.4 ?
C31 C27 H27A . . 108.4 ?
C28 C27 H27A . . 108.4 ?
C24 C28 C29 . . 122.0(5) ?
C24 C28 C27 . . 121.6(5) ?
C29 C28 C27 . . 116.4(4) ?
C21 C29 C28 . . 115.5(5) ?
C21 C29 C33 . . 123.2(5) ?
C28 C29 C33 . . 121.3(4) ?
O6 C30 O5 . . 111.1(5) ?
O6 C30 H30A . . 109.4 ?
O5 C30 H30A . . 109.4 ?
O6 C30 H30B . . 109.4 ?
O5 C30 H30B . . 109.4 ?
H30A C30 H30B . . 108 ?
C32 C31 C27 . . 110.8(4) ?
C32 C31 H31A . . 109.5 ?
C27 C31 H31A . . 109.5 ?
C32 C31 H31B . . 109.5 ?
C27 C31 H31B . . 109.5 ?
H31A C31 H31B . . 108.1 ?
C37 C32 C33 . . 119.2(5) ?
C37 C32 C31 . . 121.5(5) ?
C33 C32 C31 . . 119.3(5) ?
C34 C33 C32 . . 118.7(5) ?
C34 C33 C29 . . 123.7(5) ?
C32 C33 C29 . . 117.6(5) ?
C35 C34 C33 . . 121.3(5) ?
C35 C34 H34A . . 119.4 ?
C33 C34 H34A . . 119.4 ?
C34 C35 C36 . . 119.7(6) ?
C34 C35 H35A . . 120.1 ?
C36 C35 H35A . . 120.1 ?
O7 C36 C37 . . 116.0(5) ?
O7 C36 C35 . . 124.5(5) ?
C37 C36 C35 . . 119.5(5) ?
C36 C37 O8 . . 119.3(5) ?
C36 C37 C32 . . 121.6(5) ?
O8 C37 C32 . . 119.1(5) ?
N2 C38 H38A . . 109.5 ?
N2 C38 H38B . . 109.5 ?
H38A C38 H38B . . 109.5 ?
N2 C38 H38C . . 109.5 ?
H38A C38 H38C . . 109.5 ?
H38B C38 H38C . . 109.5 ?
O7 C39 H39A . . 109.5 ?
O7 C39 H39B . . 109.5 ?
H39A C39 H39B . . 109.5 ?
O7 C39 H39C . . 109.5 ?
H39A C39 H39C . . 109.5 ?
H39B C39 H39C . . 109.5 ?
O8 C40 H40A . . 109.5 ?
O8 C40 H40B . . 109.5 ?
H40A C40 H40B . . 109.5 ?
O8 C40 H40C . . 109.5 ?
H40A C40 H40C . . 109.5 ?
H40B C40 H40C . . 109.5 ?

loop_
_geom_bond_atom_site_label_1
_geom_bond_atom_site_label_2
_geom_bond_site_symmetry_2
_geom_bond_distance
_geom_bond_publ_flag
O1 C2 . 1.367(6) ?
O1 C10 . 1.413(9) ?
O2 C1 . 1.390(7) ?
O2 C10 . 1.411(7) ?
O3 C16 . 1.370(6) ?
O3 C19 . 1.407(8) ?
O4 C17 . 1.393(6) ?
O4 C20 . 1.408(8) ?
O5 C21 . 1.386(7) ?
O5 C30 . 1.400(8) ?
O6 C22 . 1.389(7) ?
O6 C30 . 1.380(9) ?
O7 C36 . 1.371(6) ?
O7 C39 . 1.428(8) ?
O8 C37 . 1.385(6) ?
O8 C40 . 1.435(8) ?
N1 C6 . 1.430(8) ?
N1 C18 . 1.472(8) ?
N1 C7 . 1.481(7) ?
N2 C26 . 1.466(7) ?
N2 C27 . 1.472(7) ?
N2 C38 . 1.481(8) ?
C1 C2 . 1.364(7) ?
C1 C9 . 1.390(7) ?
C2 C3 . 1.362(8) ?
C3 C4 . 1.406(8) ?
C3 H3A . 0.93 ?
C4 C8 . 1.412(7) ?
C4 C5 . 1.486(8) ?
C5 C6 . 1.511(9) ?
C5 H5A . 0.97 ?
C5 H5B . 0.97 ?
C6 H6A . 0.97 ?
C6 H6B . 0.97 ?
C7 C8 . 1.523(7) ?
C7 C11 . 1.528(7) ?
C7 H7A . 0.98 ?
C8 C9 . 1.405(7) ?
C9 C13 . 1.464(7) ?
C10 H10A . 0.97 ?
C10 H10B . 0.97 ?
C11 C12 . 1.496(7) ?
C11 H11A . 0.97 ?
C11 H11B . 0.97 ?
C12 C17 . 1.403(7) ?
C12 C13 . 1.404(7) ?
C13 C14 . 1.406(7) ?
C14 C15 . 1.390(7) ?
C14 H14A . 0.93 ?
C15 C16 . 1.362(7) ?
C15 H15A . 0.93 ?
C16 C17 . 1.391(8) ?
C18 H18A . 0.96 ?
C18 H18B . 0.96 ?
C18 H18C . 0.96 ?
C19 H19A . 0.96 ?
C19 H19B . 0.96 ?
C19 H19C . 0.96 ?
C20 H20A . 0.96 ?
C20 H20B . 0.96 ?
C20 H20C . 0.96 ?
C21 C29 . 1.382(7) ?
C21 C22 . 1.383(9) ?
C22 C23 . 1.354(9) ?
C23 C24 . 1.399(8) ?
C23 H23A . 0.93 ?
C24 C28 . 1.370(7) ?
C24 C25 . 1.529(8) ?
C25 C26 . 1.482(8) ?
C25 H25A . 0.97 ?
C25 H25B . 0.97 ?
C26 H26A . 0.97 ?
C26 H26B . 0.97 ?
C27 C31 . 1.515(7) ?
C27 C28 . 1.538(7) ?
C27 H27A . 0.98 ?
C28 C29 . 1.410(8) ?
C29 C33 . 1.480(7) ?
C30 H30A . 0.97 ?
C30 H30B . 0.97 ?
C31 C32 . 1.506(7) ?
C31 H31A . 0.97 ?
C31 H31B . 0.97 ?
C32 C37 . 1.391(7) ?
C32 C33 . 1.409(7) ?
C33 C34 . 1.400(8) ?
C34 C35 . 1.386(8) ?
C34 H34A . 0.93 ?
C35 C36 . 1.394(8) ?
C35 H35A . 0.93 ?
C36 C37 . 1.381(8) ?
C38 H38A . 0.96 ?
C38 H38B . 0.96 ?
C38 H38C . 0.96 ?
C39 H39A . 0.96 ?
C39 H39B . 0.96 ?
C39 H39C . 0.96 ?
C40 H40A . 0.96 ?
C40 H40B . 0.96 ?
C40 H40C . 0.96 ?

loop_
_geom_torsion_atom_site_label_1
_geom_torsion_atom_site_label_2
_geom_torsion_atom_site_label_3
_geom_torsion_atom_site_label_4
_geom_torsion_site_symmetry_1
_geom_torsion_site_symmetry_2
_geom_torsion_site_symmetry_3
_geom_torsion_site_symmetry_4
_geom_torsion
_geom_torsion_publ_flag
C10 O2 C1 C2 . . . . -8.6(8) ?
C10 O2 C1 C9 . . . . 176.2(7) ?
C10 O1 C2 C3 . . . . -172.4(7) ?
C10 O1 C2 C1 . . . . 7.9(8) ?
C9 C1 C2 C3 . . . . -3.8(10) ?
O2 C1 C2 C3 . . . . -179.3(6) ?
C9 C1 C2 O1 . . . . 175.9(6) ?
O2 C1 C2 O1 . . . . 0.4(7) ?
O1 C2 C3 C4 . . . . -179.5(6) ?
C1 C2 C3 C4 . . . . 0.2(10) ?
C2 C3 C4 C8 . . . . 2.3(9) ?
C2 C3 C4 C5 . . . . -179.2(6) ?
C3 C4 C5 C6 . . . . 163.8(6) ?
C8 C4 C5 C6 . . . . -17.8(8) ?
C18 N1 C6 C5 . . . . 169.7(6) ?
C7 N1 C6 C5 . . . . -67.3(7) ?
C4 C5 C6 N1 . . . . 50.5(8) ?
C6 N1 C7 C8 . . . . 48.1(6) ?
C18 N1 C7 C8 . . . . 171.7(5) ?
C6 N1 C7 C11 . . . . 170.5(5) ?
C18 N1 C7 C11 . . . . -65.9(6) ?
C3 C4 C8 C9 . . . . -1.3(9) ?
C5 C4 C8 C9 . . . . -179.8(6) ?
C3 C4 C8 C7 . . . . 179.9(5) ?
C5 C4 C8 C7 . . . . 1.4(8) ?
N1 C7 C8 C9 . . . . 165.5(5) ?
C11 C7 C8 C9 . . . . 42.0(7) ?
N1 C7 C8 C4 . . . . -15.6(7) ?
C11 C7 C8 C4 . . . . -139.1(5) ?
C2 C1 C9 C8 . . . . 4.6(9) ?
O2 C1 C9 C8 . . . . 179.2(5) ?
C2 C1 C9 C13 . . . . -173.5(5) ?
O2 C1 C9 C13 . . . . 1.1(10) ?
C4 C8 C9 C1 . . . . -2.0(8) ?
C7 C8 C9 C1 . . . . 176.8(5) ?
C4 C8 C9 C13 . . . . 176.2(5) ?
C7 C8 C9 C13 . . . . -4.9(7) ?
C1 O2 C10 O1 . . . . 13.5(8) ?
C2 O1 C10 O2 . . . . -13.3(8) ?
N1 C7 C11 C12 . . . . -179.0(4) ?
C8 C7 C11 C12 . . . . -55.0(6) ?
C7 C11 C12 C17 . . . . -146.2(5) ?
C7 C11 C12 C13 . . . . 34.3(7) ?
C17 C12 C13 C14 . . . . 2.2(7) ?
C11 C12 C13 C14 . . . . -178.3(5) ?
C17 C12 C13 C9 . . . . -176.2(5) ?
C11 C12 C13 C9 . . . . 3.3(7) ?
C1 C9 C13 C14 . . . . -19.7(8) ?
C8 C9 C13 C14 . . . . 162.3(5) ?
C1 C9 C13 C12 . . . . 158.6(6) ?
C8 C9 C13 C12 . . . . -19.4(7) ?
C12 C13 C14 C15 . . . . -2.0(8) ?
C9 C13 C14 C15 . . . . 176.3(5) ?
C13 C14 C15 C16 . . . . 0.6(9) ?
C14 C15 C16 O3 . . . . -178.5(5) ?
C14 C15 C16 C17 . . . . 0.5(9) ?
C19 O3 C16 C15 . . . . -1.5(9) ?
C19 O3 C16 C17 . . . . 179.5(6) ?
C20 O4 C17 C16 . . . . -74.0(7) ?
C20 O4 C17 C12 . . . . 107.8(6) ?
C15 C16 C17 O4 . . . . -178.4(5) ?
O3 C16 C17 O4 . . . . 0.6(8) ?
C15 C16 C17 C12 . . . . -0.3(8) ?
O3 C16 C17 C12 . . . . 178.8(5) ?
C13 C12 C17 O4 . . . . 177.1(5) ?
C11 C12 C17 O4 . . . . -2.4(8) ?
C13 C12 C17 C16 . . . . -1.1(8) ?
C11 C12 C17 C16 . . . . 179.4(5) ?
C30 O5 C21 C29 . . . . -174.6(9) ?
C30 O5 C21 C22 . . . . 2.0(11) ?
C29 C21 C22 C23 . . . . -1.8(13) ?
O5 C21 C22 C23 . . . . -178.7(8) ?
C29 C21 C22 O6 . . . . 179.1(7) ?
O5 C21 C22 O6 . . . . 2.2(10) ?
C30 O6 C22 C23 . . . . 175.5(11) ?
C30 O6 C22 C21 . . . . -5.4(11) ?
C21 C22 C23 C24 . . . . 1.5(13) ?
O6 C22 C23 C24 . . . . -179.6(8) ?
C22 C23 C24 C28 . . . . -0.5(11) ?
C22 C23 C24 C25 . . . . 178.4(7) ?
C28 C24 C25 C26 . . . . -17.2(9) ?
C23 C24 C25 C26 . . . . 163.9(6) ?
C27 N2 C26 C25 . . . . -67.8(7) ?
C38 N2 C26 C25 . . . . 169.5(6) ?
C24 C25 C26 N2 . . . . 48.9(8) ?
C26 N2 C27 C31 . . . . 172.1(5) ?
C38 N2 C27 C31 . . . . -66.2(6) ?
C26 N2 C27 C28 . . . . 50.0(6) ?
C38 N2 C27 C28 . . . . 171.7(5) ?
C23 C24 C28 C29 . . . . -0.3(9) ?
C25 C24 C28 C29 . . . . -179.1(6) ?
C23 C24 C28 C27 . . . . -179.4(6) ?
C25 C24 C28 C27 . . . . 1.8(9) ?
N2 C27 C28 C24 . . . . -17.9(7) ?
C31 C27 C28 C24 . . . . -140.8(5) ?
N2 C27 C28 C29 . . . . 163.0(5) ?
C31 C27 C28 C29 . . . . 40.0(7) ?
O5 C21 C29 C28 . . . . 177.2(7) ?
C22 C21 C29 C28 . . . . 1.0(10) ?
O5 C21 C29 C33 . . . . -1.6(12) ?
C22 C21 C29 C33 . . . . -177.8(7) ?
C24 C28 C29 C21 . . . . 0.0(9) ?
C27 C28 C29 C21 . . . . 179.2(6) ?
C24 C28 C29 C33 . . . . 178.8(6) ?
C27 C28 C29 C33 . . . . -2.0(8) ?
C22 O6 C30 O5 . . . . 6.8(14) ?
C21 O5 C30 O6 . . . . -5.5(14) ?
N2 C27 C31 C32 . . . . -179.4(4) ?
C28 C27 C31 C32 . . . . -56.4(6) ?
C27 C31 C32 C37 . . . . -142.4(5) ?
C27 C31 C32 C33 . . . . 37.6(7) ?
C37 C32 C33 C34 . . . . 1.6(8) ?
C31 C32 C33 C34 . . . . -178.4(5) ?
C37 C32 C33 C29 . . . . -179.1(5) ?
C31 C32 C33 C29 . . . . 0.9(7) ?
C21 C29 C33 C34 . . . . -22.0(9) ?
C28 C29 C33 C34 . . . . 159.3(6) ?
C21 C29 C33 C32 . . . . 158.8(6) ?
C28 C29 C33 C32 . . . . -19.9(8) ?
C32 C33 C34 C35 . . . . -3.3(9) ?
C29 C33 C34 C35 . . . . 177.6(6) ?
C33 C34 C35 C36 . . . . 2.1(10) ?
C39 O7 C36 C37 . . . . -176.0(6) ?
C39 O7 C36 C35 . . . . 3.4(10) ?
C34 C35 C36 O7 . . . . -178.5(6) ?
C34 C35 C36 C37 . . . . 0.8(10) ?
O7 C36 C37 O8 . . . . -0.1(8) ?
C35 C36 C37 O8 . . . . -179.5(6) ?
O7 C36 C37 C32 . . . . 177.0(5) ?
C35 C36 C37 C32 . . . . -2.4(9) ?
C40 O8 C37 C36 . . . . -80.1(7) ?
C40 O8 C37 C32 . . . . 102.8(6) ?
C33 C32 C37 C36 . . . . 1.2(8) ?
C31 C32 C37 C36 . . . . -178.8(5) ?
C33 C32 C37 O8 . . . . 178.2(5) ?
C31 C32 C37 O8 . . . . -1.8(8) ?
